data_4072086
loop_
_publ_author_name
'Cooke, Craig E.'
'Jennings, Michael C.'
'Katz, Michael J.'
'Pomeroy, R. K.'
'Clyburne, Jason A. C.'

_publ_section_title
;
 NHC Complexes of Osmium Clusters: A Structural and Reactivity Study
;
_journal_issue 22
_journal_name_full Organometallics
_journal_page_first 5777
_journal_paper_doi 10.1021/om800577x
_journal_volume 27
_journal_year 2008
_chemical_formula_moiety 'C27 H14 N2 O14 Os5'
_chemical_formula_sum 'C27 H14 N2 O14 Os5'
_chemical_formula_weight 1541.41
_space_group_IT_number 14
_symmetry_cell_setting monoclinic
_symmetry_space_group_name_Hall '-P 2yn'
_symmetry_space_group_name_H-M 'P 1 21/n 1'
_atom_sites_solution_hydrogens geom
_atom_sites_solution_primary direct
_audit_creation_date 08-04-15
_audit_creation_method CRYSTALS_ver_12.84
_cell_angle_alpha 90
_cell_angle_beta 116.698(4)
_cell_angle_gamma 90
_cell_formula_units_Z 4
_cell_length_a 17.8450(15)
_cell_length_b 10.7365(9)
_cell_length_c 19.3626(16)
_cell_measurement_reflns_used 0
_cell_measurement_temperature 293
_cell_measurement_theta_max 0
_cell_measurement_theta_min 0
_cell_volume 3314.2(5)
_computing_cell_refinement 'USER DEFINED CELL REFINEMENT'
_computing_data_collection 'USER DEFINED DATA COLLECTION'
_computing_data_reduction 'USER DEFINED DATA REDUCTION'
_computing_molecular_graphics 'CAMERON (Watkin et al., 1996)'
_computing_publication_material 'CRYSTALS (Betteridge et al., 2003)'
_computing_structure_refinement 'CRYSTALS (Betteridge et al., 2003)'
_computing_structure_solution 'SHELXS 86 (Sheldrick, 1986)'
_diffrn_ambient_temperature 293
_diffrn_measured_fraction_theta_full 0.996
_diffrn_measured_fraction_theta_max 0.952
_diffrn_measurement_device_type Unknown
_diffrn_measurement_method \w/2\q
_diffrn_radiation_monochromator graphite
_diffrn_radiation_type 'Mo K\a'
_diffrn_radiation_wavelength 0.71073
_diffrn_reflns_av_R_equivalents 0.073
_diffrn_reflns_limit_h_max 29
_diffrn_reflns_limit_h_min -29
_diffrn_reflns_limit_k_max 17
_diffrn_reflns_limit_k_min -16
_diffrn_reflns_limit_l_max 32
_diffrn_reflns_limit_l_min -30
_diffrn_reflns_number 117814
_diffrn_reflns_theta_full 33.326
_diffrn_reflns_theta_max 36.224
_diffrn_reflns_theta_min 2.090
_diffrn_standards_number 0
_exptl_absorpt_coefficient_mu 19.167
_exptl_absorpt_correction_T_max 1.0000
_exptl_absorpt_correction_T_min 1.0000
_exptl_absorpt_correction_type none
_exptl_crystal_density_diffrn 3.089
_exptl_crystal_F_000 2728
_refine_diff_density_max 4.46
_refine_diff_density_min -2.42
_refine_ls_extinction_coef 7.307
_refine_ls_extinction_method 'Larson (1970), Equation 22'
_refine_ls_goodness_of_fit_ref 0.5998
_refine_ls_hydrogen_treatment mixed
_refine_ls_matrix_type full
_refine_ls_number_parameters 381
_refine_ls_number_reflns 6923
_refine_ls_number_restraints 0
_refine_ls_R_factor_all 0.0852
_refine_ls_R_factor_gt 0.0314
_refine_ls_shift/su_max 0.000927
_refine_ls_structure_factor_coef F
_refine_ls_weighting_details
;
 Method= Modified Sheldrick 
 w=1/[\s^2^(F^2^) + ( 0.00P)^2^ + 0.00P] 
 ,where P=(max(Fo^2^,0) + 2Fc^2^)/3 
;
_refine_ls_weighting_scheme calc
_refine_ls_wR_factor_all 0.0576
_refine_ls_wR_factor_gt 0.0354
_refine_ls_wR_factor_ref 0.0354
_reflns_limit_h_max 26
_reflns_limit_h_min -29
_reflns_limit_k_max 17
_reflns_limit_k_min 0
_reflns_limit_l_max 32
_reflns_limit_l_min 0
_reflns_number_gt 6923
_reflns_number_total 15182
_reflns_threshold_expression I>2.5\s(I)
_oxford_diffrn_Wilson_B_factor 0.00
_oxford_diffrn_Wilson_scale 0.00
_oxford_refine_ls_scale 0.10341(8)
_oxford_structure_analysis_title 'CraigLT_0m in P2(1)/n'
_cod_data_source_file om800577x_si_006.cif
_cod_data_source_block CRYSTALS_cif
_cod_depositor_comments
;
The following automatic conversions were performed:

'_symmetry_cell_setting' value 'Monoclinic' changed to 'monoclinic'
according to /home/saulius/struct/CIF-dictionaries/cif_core.dic
dictionary named 'cif_core.dic' version 2.4.1 from 2010-06-29.

Automatic conversion script
Id: cif_fix_values 1715 2011-07-08 13:25:40Z adriana 
;
_cod_original_sg_symbol_H-M 'P 1 21/n 1 '
_cod_database_code 4072086

loop_
_symmetry_equiv_pos_as_xyz
x,y,z
-x,-y,-z
-x+1/2,y+1/2,-z+1/2
x+1/2,-y+1/2,z+1/2

loop_
_atom_site_label
_atom_site_type_symbol
_atom_site_fract_x
_atom_site_fract_y
_atom_site_fract_z
_atom_site_U_iso_or_equiv
_atom_site_occupancy
_atom_site_adp_type
_atom_site_refinement_flags_posn
Os1 Os 0.25712(2) 0.17869(3) 0.457130(19) 0.0195 1.0000 Uani .
Os2 Os 0.36478(2) 0.17888(3) 0.62045(2) 0.0228 1.0000 Uani .
Os3 Os 0.12578(2) 0.26998(3) 0.48984(2) 0.0228 1.0000 Uani .
Os4 Os 0.26936(2) 0.40879(3) 0.60218(2) 0.0228 1.0000 Uani .
Os5 Os 0.20982(2) 0.04271(3) 0.56284(2) 0.0223 1.0000 Uani .
O11 O 0.3967(5) 0.0552(7) 0.4340(5) 0.0459 1.0000 Uani .
O12 O 0.1286(5) 0.1520(8) 0.2888(4) 0.0587 1.0000 Uani .
O21 O 0.4117(6) 0.1402(9) 0.7909(4) 0.0663 1.0000 Uani .
O22 O 0.4562(5) -0.0539(7) 0.6079(5) 0.0558 1.0000 Uani .
O23 O 0.5034(4) 0.3473(7) 0.6218(4) 0.0440 1.0000 Uani .
O31 O 0.0870(5) 0.4916(7) 0.3815(5) 0.0491 1.0000 Uani .
O32 O 0.0272(5) 0.3554(8) 0.5755(5) 0.0586 1.0000 Uani .
O33 O -0.0145(5) 0.1177(8) 0.3654(5) 0.0655 1.0000 Uani .
O41 O 0.1562(5) 0.6364(7) 0.5679(5) 0.0571 1.0000 Uani .
O42 O 0.4300(5) 0.5458(7) 0.7087(4) 0.0450 1.0000 Uani .
O43 O 0.2355(6) 0.3374(8) 0.7381(5) 0.0669 1.0000 Uani .
O51 O 0.0468(4) -0.1005(7) 0.4732(5) 0.0455 1.0000 Uani .
O52 O 0.3137(5) -0.1939(7) 0.6254(5) 0.0478 1.0000 Uani .
O53 O 0.1722(5) 0.0814(7) 0.6997(5) 0.0510 1.0000 Uani .
N2 N 0.3080(5) 0.4270(7) 0.4013(4) 0.0254 1.0000 Uani .
N5 N 0.2935(4) 0.4471(7) 0.5070(4) 0.0235 1.0000 Uani .
C1 C 0.2896(5) 0.3613(8) 0.4528(5) 0.0186 1.0000 Uani .
C3 C 0.3240(6) 0.5492(8) 0.4236(5) 0.0294 1.0000 Uani .
C4 C 0.3154(5) 0.5627(8) 0.4889(5) 0.0265 1.0000 Uani .
C10 C 0.3442(6) 0.1046(9) 0.4420(6) 0.0301 1.0000 Uani .
C11 C 0.1781(7) 0.1631(9) 0.3517(6) 0.0391 1.0000 Uani .
C21 C 0.3983(7) 0.1586(10) 0.7287(6) 0.0417 1.0000 Uani .
C22 C 0.4221(6) 0.0325(9) 0.6134(6) 0.0341 1.0000 Uani .
C23 C 0.4528(6) 0.2835(10) 0.6233(5) 0.0343 1.0000 Uani .
C31 C 0.0995(6) 0.4087(9) 0.4227(6) 0.0334 1.0000 Uani .
C32 C 0.0621(6) 0.3211(9) 0.5430(7) 0.0381 1.0000 Uani .
C33 C 0.0369(6) 0.1755(10) 0.4112(6) 0.0416 1.0000 Uani .
C41 C 0.1993(7) 0.5532(9) 0.5805(7) 0.0388 1.0000 Uani .
C42 C 0.3701(6) 0.4967(9) 0.6705(5) 0.0305 1.0000 Uani .
C43 C 0.2477(7) 0.3635(10) 0.6868(6) 0.0376 1.0000 Uani .
C51 C 0.1072(6) -0.0459(9) 0.5061(6) 0.0345 1.0000 Uani .
C52 C 0.2745(6) -0.1048(8) 0.6023(6) 0.0316 1.0000 Uani .
C53 C 0.1874(6) 0.0660(9) 0.6490(6) 0.0324 1.0000 Uani .
C100 C 0.2462(5) 0.2289(8) 0.5556(5) 0.0241 1.0000 Uani .
C201 C 0.3170(6) 0.3784(8) 0.3358(5) 0.0257 1.0000 Uani .
C202 C 0.2507(7) 0.3886(8) 0.2625(6) 0.0315 1.0000 Uani .
C203 C 0.2634(7) 0.3505(9) 0.2001(6) 0.0368 1.0000 Uani .
C204 C 0.3408(8) 0.3111(9) 0.2096(6) 0.0418 1.0000 Uani .
C205 C 0.4058(7) 0.3001(8) 0.2833(6) 0.0356 1.0000 Uani .
C206 C 0.3956(6) 0.3355(8) 0.3484(6) 0.0289 1.0000 Uani .
C207 C 0.1661(7) 0.4402(10) 0.2497(6) 0.0433 1.0000 Uani .
C208 C 0.3559(8) 0.2795(11) 0.1407(6) 0.0540 1.0000 Uani .
C209 C 0.4690(6) 0.3359(10) 0.4270(6) 0.0422 1.0000 Uani .
H31 H 0.3383 0.6115 0.3982 0.038(16) 1.0000 Uiso R
H41 H 0.3228 0.6365 0.5170 0.034(16) 1.0000 Uiso R
H2031 H 0.2187 0.3517 0.1508 0.048(16) 1.0000 Uiso R
H2051 H 0.4572 0.2689 0.2900 0.051(16) 1.0000 Uiso R
H2071 H 0.1229 0.4050 0.2031 0.065(14) 1.0000 Uiso R
H2072 H 0.1658 0.5293 0.2448 0.065(14) 1.0000 Uiso R
H2073 H 0.1558 0.4188 0.2926 0.065(14) 1.0000 Uiso R
H2081 H 0.3138 0.3188 0.0951 0.094(14) 1.0000 Uiso R
H2082 H 0.4104 0.3078 0.1499 0.094(14) 1.0000 Uiso R
H2083 H 0.3526 0.1912 0.1333 0.094(14) 1.0000 Uiso R
H2091 H 0.5137 0.2887 0.4258 0.066(14) 1.0000 Uiso R
H2092 H 0.4883 0.4186 0.4423 0.066(14) 1.0000 Uiso R
H2093 H 0.4549 0.3000 0.4647 0.066(14) 1.0000 Uiso R
H3 H 0.2370 -0.0336 0.4705 0.0500 1.0000 Uiso .

loop_
_atom_site_aniso_label
_atom_site_aniso_U_11
_atom_site_aniso_U_22
_atom_site_aniso_U_33
_atom_site_aniso_U_23
_atom_site_aniso_U_13
_atom_site_aniso_U_12
Os1 0.02071(16) 0.01824(14) 0.01783(15) -0.00201(13) 0.00707(13) -0.00132(13)
Os2 0.02040(16) 0.02507(16) 0.01883(16) 0.00029(14) 0.00506(13) -0.00118(14)
Os3 0.01838(15) 0.02043(15) 0.02984(19) -0.00122(15) 0.01101(14) -0.00379(13)
Os4 0.02547(17) 0.02085(15) 0.02574(18) -0.00665(14) 0.01472(15) -0.00616(14)
Os5 0.02584(17) 0.01815(14) 0.02866(18) -0.00119(14) 0.01729(15) -0.00240(14)
O11 0.042(4) 0.048(5) 0.056(5) -0.008(4) 0.029(4) 0.002(4)
O12 0.069(6) 0.055(5) 0.025(4) -0.006(4) -0.003(4) -0.011(5)
O21 0.084(7) 0.079(7) 0.024(4) 0.004(4) 0.014(4) -0.012(6)
O22 0.038(5) 0.047(5) 0.083(7) 0.011(5) 0.027(5) 0.014(4)
O23 0.028(4) 0.055(5) 0.043(5) 0.001(4) 0.012(3) -0.013(3)
O31 0.040(5) 0.045(4) 0.066(6) 0.018(4) 0.027(4) 0.005(4)
O32 0.049(5) 0.062(5) 0.090(7) -0.023(5) 0.053(5) -0.006(4)
O33 0.048(5) 0.063(6) 0.053(5) 0.000(5) -0.007(4) -0.024(4)
O41 0.048(5) 0.040(4) 0.089(7) -0.017(5) 0.036(5) 0.006(4)
O42 0.049(5) 0.051(5) 0.036(4) -0.016(4) 0.020(4) -0.027(4)
O43 0.105(8) 0.065(6) 0.057(6) -0.032(5) 0.060(6) -0.044(6)
O51 0.036(4) 0.036(4) 0.071(6) -0.012(4) 0.030(4) -0.015(3)
O52 0.053(5) 0.031(4) 0.065(6) 0.008(4) 0.032(4) 0.012(4)
O53 0.085(6) 0.042(4) 0.050(5) 0.011(4) 0.052(5) 0.006(4)
N2 0.023(4) 0.027(4) 0.024(4) 0.002(3) 0.008(3) -0.003(3)
N5 0.022(4) 0.024(3) 0.027(4) 0.001(3) 0.014(3) 0.001(3)
C1 0.014(3) 0.024(4) 0.018(4) -0.002(3) 0.008(3) -0.005(3)
C3 0.035(5) 0.018(4) 0.033(5) -0.003(4) 0.013(4) -0.003(4)
C4 0.024(4) 0.021(4) 0.033(5) 0.000(4) 0.011(4) -0.004(3)
C10 0.030(5) 0.027(4) 0.031(5) 0.003(4) 0.011(4) 0.005(4)
C11 0.050(7) 0.032(5) 0.027(5) -0.003(4) 0.010(5) -0.013(5)
C21 0.048(7) 0.044(6) 0.031(6) -0.003(5) 0.016(5) -0.006(5)
C22 0.023(5) 0.030(5) 0.044(6) 0.005(5) 0.011(4) 0.001(4)
C23 0.030(5) 0.053(6) 0.016(4) 0.006(4) 0.007(4) 0.007(5)
C31 0.027(5) 0.024(4) 0.046(6) 0.007(4) 0.013(4) -0.001(4)
C32 0.031(5) 0.027(4) 0.060(7) 0.000(5) 0.025(5) -0.002(4)
C33 0.024(5) 0.042(6) 0.048(7) -0.001(5) 0.007(5) -0.006(5)
C41 0.040(6) 0.025(5) 0.064(8) -0.014(5) 0.035(6) -0.008(4)
C42 0.037(5) 0.033(5) 0.023(5) -0.005(4) 0.015(4) -0.009(4)
C43 0.050(6) 0.034(5) 0.042(6) -0.017(5) 0.033(5) -0.018(5)
C51 0.031(5) 0.027(4) 0.048(6) -0.006(5) 0.019(5) -0.009(4)
C52 0.035(5) 0.023(4) 0.042(6) 0.003(4) 0.023(5) 0.002(4)
C53 0.040(6) 0.026(5) 0.038(6) 0.003(4) 0.024(5) -0.003(4)
C100 0.029(4) 0.024(4) 0.023(4) -0.001(4) 0.016(4) -0.010(4)
C201 0.0273 0.0277 0.0250 0.0009 0.0145 -0.0007
C202 0.0461 0.0244 0.0303 0.0088 0.0226 -0.0030
C203 0.0470 0.0318 0.0328 0.0000 0.0191 -0.0036
C204 0.0729 0.0230 0.0387 -0.0003 0.0333 -0.0034
C205 0.0447 0.0250 0.0508 0.0051 0.0335 -0.0009
C206 0.0322 0.0213 0.0423 -0.0017 0.0248 -0.0015
C207 0.0457 0.0413 0.0347 0.0035 0.0106 0.0108
C208 0.0816 0.0519 0.0427 0.0036 0.0406 0.0058
C209 0.0315 0.0372 0.0527 -0.0107 0.0141 -0.0079

loop_
_atom_type_symbol
_atom_type_scat_dispersion_real
_atom_type_scat_dispersion_imag
_atom_type_scat_Cromer_Mann_a1
_atom_type_scat_Cromer_Mann_b1
_atom_type_scat_Cromer_Mann_a2
_atom_type_scat_Cromer_Mann_b2
_atom_type_scat_Cromer_Mann_a3
_atom_type_scat_Cromer_Mann_b3
_atom_type_scat_Cromer_Mann_a4
_atom_type_scat_Cromer_Mann_b4
_atom_type_scat_Cromer_Mann_c
_atom_type_scat_source
C 0.0033 0.0016 2.3100 20.8439 1.0200 10.2075 1.5886 0.5687 0.8650 51.6512 0.2156 'International Tables Vol C 4.2.6.8 and 6.1.1.4'
H 0.0000 0.0000 0.4930 10.5109 0.3229 26.1257 0.1402 3.1424 0.0408 57.7998 0.0030 'International Tables Vol C 4.2.6.8 and 6.1.1.4'
N 0.0061 0.0033 12.2126 0.0057 3.1322 9.8933 2.0125 28.9975 1.1663 0.5826 -11.5290 'International Tables Vol C 4.2.6.8 and 6.1.1.4'
O 0.0106 0.0060 3.0485 13.2771 2.2868 5.7011 1.5463 0.3239 0.8670 32.9089 0.2508 'International Tables Vol C 4.2.6.8 and 6.1.1.4'
Os -1.2165 7.6030 28.1894 1.6290 16.1550 8.9795 14.9305 0.3827 5.6759 48.1647 11.0005 'International Tables Vol C 4.2.6.8 and 6.1.1.4'

loop_
_geom_angle_atom_site_label_1
_geom_angle_atom_site_label_2
_geom_angle_atom_site_label_3
_geom_angle
_geom_angle_publ_flag
Os2 Os1 Os3 88.009(15) yes
Os2 Os1 Os5 59.392(13) yes
Os3 Os1 Os5 59.630(13) yes
Os2 Os1 C1 89.0(2) yes
Os3 Os1 C1 87.5(2) yes
Os5 Os1 C1 132.7(2) yes
Os2 Os1 C10 88.9(3) yes
Os3 Os1 C10 174.1(3) yes
Os5 Os1 C10 114.5(3) yes
C1 Os1 C10 97.4(4) yes
Os2 Os1 C11 172.9(3) yes
Os3 Os1 C11 88.9(4) yes
Os5 Os1 C11 113.6(3) yes
C1 Os1 C11 97.3(4) yes
C10 Os1 C11 93.6(5) yes
Os2 Os1 C100 43.9(2) yes
Os3 Os1 C100 44.2(2) yes
Os5 Os1 C100 46.5(2) yes
C1 Os1 C100 86.2(3) yes
C10 Os1 C100 132.7(4) yes
Os2 Os1 H3 86.5 no
Os3 Os1 H3 97.3 no
Os5 Os1 H3 48.0 no
C1 Os1 H3 173.3 no
C10 Os1 H3 77.5 no
C11 Os1 C100 132.9(4) yes
C11 Os1 H3 87.5 no
C100 Os1 H3 94.0 no
Os1 Os2 Os4 78.604(14) yes
Os1 Os2 Os5 61.360(13) yes
Os4 Os2 Os5 88.628(17) yes
Os1 Os2 C21 158.6(3) yes
Os4 Os2 C21 96.1(3) yes
Os5 Os2 C21 98.0(3) yes
Os1 Os2 C22 92.0(3) yes
Os4 Os2 C22 169.8(3) yes
Os5 Os2 C22 90.3(3) yes
C21 Os2 C22 94.1(5) yes
Os1 Os2 C23 99.6(3) yes
Os4 Os2 C23 86.2(3) yes
Os5 Os2 C23 160.9(3) yes
C21 Os2 C23 100.8(4) yes
C22 Os2 C23 91.5(4) yes
Os1 Os2 C100 46.3(2) yes
Os4 Os2 C100 45.6(2) yes
Os5 Os2 C100 47.7(2) yes
C21 Os2 C100 116.2(4) yes
C22 Os2 C100 128.9(4) yes
C23 Os2 C100 119.1(4) yes
Os1 Os3 Os4 78.912(14) yes
Os1 Os3 Os5 61.366(13) yes
Os4 Os3 Os5 88.719(14) yes
Os1 Os3 C31 95.3(3) yes
Os4 Os3 C31 88.5(3) yes
Os5 Os3 C31 156.6(3) yes
Os1 Os3 C32 162.8(3) yes
Os4 Os3 C32 89.3(3) yes
Os5 Os3 C32 106.4(3) yes
C31 Os3 C32 96.8(4) yes
Os1 Os3 C33 96.3(3) yes
Os4 Os3 C33 175.0(4) yes
Os5 Os3 C33 90.2(3) yes
C31 Os3 C33 90.6(4) yes
C32 Os3 C33 95.7(5) yes
Os1 Os3 C100 46.4(2) yes
Os4 Os3 C100 45.8(2) yes
Os5 Os3 C100 47.6(2) yes
C31 Os3 C100 118.4(4) yes
C32 Os3 C100 116.6(4) yes
C33 Os3 C100 131.2(4) yes
Os3 Os4 Os2 85.851(16) yes
Os3 Os4 N5 84.49(19) yes
Os2 Os4 N5 86.22(19) yes
Os3 Os4 C41 89.0(3) yes
Os2 Os4 C41 174.4(3) yes
N5 Os4 C41 91.1(4) yes
Os3 Os4 C42 174.3(3) yes
Os2 Os4 C42 91.0(3) yes
N5 Os4 C42 90.6(3) yes
C41 Os4 C42 94.0(4) yes
Os3 Os4 C43 93.5(3) yes
Os2 Os4 C43 90.7(3) yes
N5 Os4 C43 176.4(4) yes
C41 Os4 C43 91.8(5) yes
C42 Os4 C43 91.2(4) yes
Os3 Os4 C100 43.1(2) yes
Os2 Os4 C100 42.8(2) yes
N5 Os4 C100 83.2(3) yes
C41 Os4 C100 132.0(4) yes
C42 Os4 C100 133.5(4) yes
C43 Os4 C100 93.3(4) yes
Os1 Os5 Os3 59.005(13) yes
Os1 Os5 Os2 59.248(13) yes
Os3 Os5 Os2 87.570(14) yes
Os1 Os5 C51 110.4(3) yes
Os3 Os5 C51 89.2(3) yes
Os2 Os5 C51 169.2(3) yes
Os1 Os5 C52 112.4(3) yes
Os3 Os5 C52 171.4(3) yes
Os2 Os5 C52 87.9(3) yes
C51 Os5 C52 93.9(4) yes
Os1 Os5 C53 142.1(3) yes
Os3 Os5 C53 92.9(3) yes
Os2 Os5 C53 97.9(3) yes
C51 Os5 C53 92.6(4) yes
C52 Os5 C53 94.9(4) yes
Os1 Os5 C100 45.0(2) yes
Os3 Os5 C100 43.8(2) yes
Os2 Os5 C100 43.8(2) yes
C51 Os5 C100 132.2(4) yes
C52 Os5 C100 131.3(4) yes
Os1 Os5 H3 51.9 no
Os3 Os5 H3 99.9 no
Os2 Os5 H3 88.9 no
C51 Os5 H3 81.5 no
C52 Os5 H3 72.7 no
C53 Os5 C100 97.2(4) yes
C53 Os5 H3 165.7 no
C100 Os5 H3 96.4 no
C1 N2 C3 110.3(8) yes
C1 N2 C201 127.4(7) yes
C3 N2 C201 122.1(8) yes
Os4 N5 C1 125.2(6) yes
Os4 N5 C4 125.7(6) yes
C1 N5 C4 109.1(7) yes
N5 C1 N2 105.3(7) yes
N5 C1 Os1 121.7(6) yes
N2 C1 Os1 133.0(6) yes
N2 C3 C4 107.6(8) yes
N2 C3 H31 126.1 no
C4 C3 H31 126.3 no
N5 C4 C3 107.7(8) yes
N5 C4 H41 126.1 no
C3 C4 H41 126.2 no
Os1 C10 O11 177.3(9) yes
Os1 C11 O12 177.8(10) yes
Os2 C21 O21 173.7(11) yes
Os2 C22 O22 178.7(10) yes
Os2 C23 O23 177.1(8) yes
Os3 C31 O31 176.7(9) yes
Os3 C32 O32 177.0(9) yes
Os3 C33 O33 178.6(10) yes
Os4 C41 O41 178.0(9) yes
Os4 C42 O42 177.4(9) yes
Os4 C43 O43 179.1(9) yes
Os5 C51 O51 178.7(9) yes
Os5 C52 O52 179.2(9) yes
Os5 C53 O53 178.4(10) yes
Os5 C100 Os4 147.8(4) yes
Os5 C100 Os1 88.5(3) yes
Os4 C100 Os1 123.7(4) yes
Os5 C100 Os3 88.7(3) yes
Os4 C100 Os3 91.1(4) yes
Os1 C100 Os3 89.4(3) yes
Os5 C100 Os2 88.5(3) yes
Os4 C100 Os2 91.7(3) yes
Os1 C100 Os2 89.9(4) yes
Os3 C100 Os2 177.1(5) yes
N2 C201 C202 119.3(8) yes
N2 C201 C206 117.8(8) yes
C202 C201 C206 122.5(9) yes
C201 C202 C203 118.0(9) yes
C201 C202 C207 121.7(9) yes
C203 C202 C207 120.3(9) yes
C202 C203 C204 121.5(10) yes
C202 C203 H2031 119.2 no
C204 C203 H2031 119.3 no
C203 C204 C205 119.3(10) yes
C203 C204 C208 121.1(10) yes
C205 C204 C208 119.5(11) yes
C204 C205 C206 121.1(10) yes
C204 C205 H2051 119.5 no
C206 C205 H2051 119.3 no
C205 C206 C201 117.4(9) yes
C205 C206 C209 120.4(9) yes
C201 C206 C209 122.0(9) yes
C202 C207 H2071 109.2 no
C202 C207 H2072 109.9 no
H2071 C207 H2072 109.4 no
C202 C207 H2073 109.5 no
H2071 C207 H2073 109.5 no
H2072 C207 H2073 109.3 no
C204 C208 H2081 109.8 no
C204 C208 H2082 109.5 no
H2081 C208 H2082 109.8 no
C204 C208 H2083 109.4 no
H2081 C208 H2083 109.0 no
H2082 C208 H2083 109.3 no
C206 C209 H2091 109.5 no
C206 C209 H2092 110.5 no
H2091 C209 H2092 108.3 no
C206 C209 H2093 111.5 no
H2091 C209 H2093 108.3 no
H2092 C209 H2093 108.8 no
Os5 H3 Os1 80.1 no

loop_
_geom_bond_atom_site_label_1
_geom_bond_atom_site_label_2
_geom_bond_distance
_geom_bond_publ_flag
Os1 Os2 2.8691(5) yes
Os1 Os3 2.8617(5) yes
Os1 Os5 2.9300(5) yes
Os1 C1 2.057(8) yes
Os1 C10 1.883(10) yes
Os1 C11 1.897(10) yes
Os1 C100 2.073(9) yes
Os1 H3 2.340 no
Os2 Os4 2.9286(5) yes
Os2 Os5 2.8734(5) yes
Os2 C21 1.916(11) yes
Os2 C22 1.913(10) yes
Os2 C23 1.912(11) yes
Os2 C100 1.989(9) yes
Os3 Os4 2.9172(5) yes
Os3 Os5 2.8802(5) yes
Os3 C31 1.892(10) yes
Os3 C32 1.924(11) yes
Os3 C33 1.922(10) yes
Os3 C100 1.994(9) yes
Os4 N5 2.112(7) yes
Os4 C41 1.916(10) yes
Os4 C42 1.932(9) yes
Os4 C43 1.907(10) yes
Os4 C100 2.093(9) yes
Os5 C51 1.913(9) yes
Os5 C52 1.907(9) yes
Os5 C53 1.898(10) yes
Os5 C100 2.126(8) yes
Os5 H3 2.210 no
O11 C10 1.145(11) yes
O12 C11 1.145(11) yes
O21 C21 1.135(12) yes
O22 C22 1.140(11) yes
O23 C23 1.144(12) yes
O31 C31 1.148(11) yes
O32 C32 1.128(12) yes
O33 C33 1.131(12) yes
O41 C41 1.131(12) yes
O42 C42 1.123(11) yes
O43 C43 1.143(12) yes
O51 C51 1.138(11) yes
O52 C52 1.150(11) yes
O53 C53 1.143(11) yes
N2 C1 1.375(10) yes
N2 C3 1.371(11) yes
N2 C201 1.445(11) yes
N5 C1 1.375(10) yes
N5 C4 1.393(11) yes
C3 C4 1.348(13) yes
C3 H31 0.931 no
C4 H41 0.937 no
C201 C202 1.385(13) yes
C201 C206 1.390(12) yes
C202 C203 1.388(13) yes
C202 C207 1.519(14) yes
C203 C204 1.376(15) yes
C203 H2031 0.930 no
C204 C205 1.382(15) yes
C204 C208 1.511(14) yes
C205 C206 1.404(13) yes
C205 H2051 0.928 no
C206 C209 1.496(13) yes
C207 H2071 0.962 no
C207 H2072 0.961 no
C207 H2073 0.957 no
C208 H2081 0.962 no
C208 H2082 0.958 no
C208 H2083 0.957 no
C209 H2091 0.954 no
C209 H2092 0.950 no
C209 H2093 0.954 no
